data_7104088
loop_
_publ_author_name
'Turner, Luke E'
'Thorn, Matthew G'
'Fanwick, Phillip E'
'Rothwell, Ian P'

_publ_section_title
;
 Facile resolution of constrained geometry indenyl-phenoxide ligation.
;
_journal_issue 9
_journal_name_full 'Chemical communications (Cambridge, England)'
_journal_page_first 1034
_journal_page_last 1035
_journal_paper_doi 10.1039/b212724e
_journal_year 2003
_chemical_formula_sum 'C51 H58 O3 Si2 Ti'
_chemical_formula_weight 823.10
_chemical_name_systematic ' ? '
_space_group_IT_number 4
_symmetry_cell_setting monoclinic
_symmetry_space_group_name_Hall 'P 2yb'
_symmetry_space_group_name_H-M 'P 1 21 1'
_atom_type_scat_source 'International Tables for Crystallography (Vol C)'
_audit_creation_date 6-02-03
_audit_creation_method from_MolEN_and_SHELXL
_audit_update_record ' ? '
_cell_angle_alpha 90.00
_cell_angle_beta 105.5417(14)
_cell_angle_gamma 90.00
_cell_formula_units_Z 2
_cell_length_a 12.0012(4)
_cell_length_b 13.6234(5)
_cell_length_c 16.3611(6)
_cell_measurement_reflns_used 20741
_cell_measurement_temperature 149
_cell_measurement_theta_max 27
_cell_measurement_theta_min 5
_cell_volume 2577.2(3)
_computing_cell_refinement DENZO/SCALEPACK_(Otwinowski,_1996)
_computing_data_collection Collect_(Nonius,_1998)
_computing_data_reduction DENZO/SCALEPACK_(Otwinowski,_1996)
_computing_molecular_graphics
; 
ORTEP (Johnson, 1976) 
PLUTON (Spek, 1991) 
;
_computing_publication_material CIF_VAX_MolEN_(Fair,_1990)
_computing_structure_refinement SHELX97_(Sheldrick,_1997)
_computing_structure_solution Direct_methods_(SIR97,_Altomare_et_al.,_1997)
_diffrn_ambient_temperature 149
_diffrn_measured_fraction_theta_max 0.9860
_diffrn_measurement_device_type Nonius_KappaCCD
_diffrn_measurement_method \w
_diffrn_radiation_type MO-K\a
_diffrn_radiation_wavelength 0.71073
_diffrn_reflns_av_R_equivalents 0.038
_diffrn_reflns_limit_h_max 15
_diffrn_reflns_limit_h_min -15
_diffrn_reflns_limit_k_max 17
_diffrn_reflns_limit_k_min -15
_diffrn_reflns_limit_l_max 21
_diffrn_reflns_limit_l_min -21
_diffrn_reflns_number 20741
_diffrn_reflns_theta_full 24.1
_diffrn_reflns_theta_max 27.46
_diffrn_reflns_theta_min 5.00
_exptl_absorpt_coefficient_mu 0.243
_exptl_absorpt_correction_T_max 0.9074
_exptl_absorpt_correction_T_min 0.5190
_exptl_absorpt_correction_type multi-scan_(Otwinowski_&_Minor,_
_exptl_crystal_colour orange
_exptl_crystal_density_diffrn 1.06
_exptl_crystal_description chunk
_exptl_crystal_F_000 876
_exptl_crystal_size_max 0.45
_exptl_crystal_size_mid 0.43
_exptl_crystal_size_min 0.40
_refine_diff_density_max 1.39
_refine_diff_density_min -0.34
_refine_ls_abs_structure_details 'Flack H. D. (1983), Acta Cryst. A39, 876-881'
_refine_ls_abs_structure_Flack -0.01(2)
_refine_ls_extinction_method none
_refine_ls_goodness_of_fit_ref 1.060
_refine_ls_hydrogen_treatment H_atoms_riding
_refine_ls_matrix_type full
_refine_ls_number_parameters 528
_refine_ls_number_reflns 10199
_refine_ls_number_restraints 1
_refine_ls_R_factor_gt 0.053
_refine_ls_shift/su_max 0.001
_refine_ls_structure_factor_coef Fsqd
_refine_ls_weighting_details '1/[\s^2^(Fo^2^)+(0.1045P)^2^+0.6708P] where P=(Fo^2^+2Fc^2^)/3  '
_refine_ls_weighting_scheme calc
_refine_ls_wR_factor_ref 0.148
_reflns_Friedel_coverage 0.8231
_reflns_number_gt 9711
_reflns_number_total 10232
_reflns_threshold_expression >2.0\s(I)
_cod_data_source_file b212724e.txt
_cod_data_source_block LTDMI2
_cod_original_formula_sum 'C51 H58 O3 Si2 Ti1'
_cod_database_code 7104088

loop_
_symmetry_equiv_pos_as_xyz
'x, y, z'
'-x, y+1/2, -z'

loop_
_atom_site_label
_atom_site_type_symbol
_atom_site_fract_x
_atom_site_fract_y
_atom_site_fract_z
_atom_site_U_iso_or_equiv
_atom_site_adp_type
_atom_site_occupancy
_atom_site_symmetry_multiplicity
_atom_site_calc_flag
_atom_site_refinement_flags
_atom_site_disorder_assembly
_atom_site_disorder_group
Ti Ti 0.60674(4) 0.35079(4) 0.38623(3) 0.02315(13) Uani 1 1 d . . .
Si(2) Si 0.47721(7) 0.32716(6) 0.64164(6) 0.0310(2) Uani 1 1 d . . .
Si(3) Si 0.81921(8) 0.18186(7) 0.24215(5) 0.0302(2) Uani 1 1 d . . .
O(1) O 0.47760(17) 0.30051(16) 0.30699(13) 0.0279(4) Uani 1 1 d . . .
O(2) O 0.58246(17) 0.28714(16) 0.48069(12) 0.0268(4) Uani 1 1 d . . .
O(3) O 0.74912(17) 0.29968(16) 0.38148(12) 0.0270(4) Uani 1 1 d . . .
C(1) C 0.3855(2) 0.3521(2) 0.25795(16) 0.0255(5) Uani 1 1 d . . .
C(2) C 0.3953(2) 0.4543(2) 0.26434(18) 0.0260(6) Uani 1 1 d . . .
C(3) C 0.3111(3) 0.5149(3) 0.21345(19) 0.0301(6) Uani 1 1 d . . .
C(4) C 0.2157(2) 0.4742(2) 0.15673(18) 0.0288(6) Uani 1 1 d . . .
C(5) C 0.2054(2) 0.3722(2) 0.15470(17) 0.0284(6) Uani 1 1 d . . .
C(6) C 0.2874(2) 0.3077(2) 0.20422(17) 0.0263(6) Uani 1 1 d . . .
C(11) C 0.5078(2) 0.4881(2) 0.32240(18) 0.0261(6) Uani 1 1 d . . .
C(12) C 0.5367(3) 0.5034(2) 0.41096(19) 0.0281(6) Uani 1 1 d . . .
C(13) C 0.6601(3) 0.5093(2) 0.44130(19) 0.0270(6) Uani 1 1 d . . .
C(14) C 0.7051(3) 0.5100(2) 0.3688(2) 0.0289(6) Uani 1 1 d . . .
C(15) C 0.8183(3) 0.5254(3) 0.3606(2) 0.0370(7) Uani 1 1 d . . .
C(16) C 0.8332(3) 0.5277(3) 0.2809(3) 0.0418(8) Uani 1 1 d . . .
C(17) C 0.7405(3) 0.5117(3) 0.2078(2) 0.0429(8) Uani 1 1 d . . .
C(18) C 0.6315(3) 0.4930(3) 0.2137(2) 0.0353(7) Uani 1 1 d . . .
C(19) C 0.6119(3) 0.4951(2) 0.29572(19) 0.0274(6) Uani 1 1 d . . .
C(21) C 0.6643(2) 0.2869(2) 0.55707(18) 0.0254(6) Uani 1 1 d . . .
C(22) C 0.6303(3) 0.3233(2) 0.62911(18) 0.0279(6) Uani 1 1 d . . .
C(23) C 0.7181(3) 0.3398(3) 0.70173(19) 0.0321(6) Uani 1 1 d . . .
C(24) C 0.8361(3) 0.3214(2) 0.70652(18) 0.0301(6) Uani 1 1 d . . .
C(25) C 0.9258(3) 0.3453(3) 0.7809(2) 0.0395(7) Uani 1 1 d . . .
C(26) C 1.0376(3) 0.3231(3) 0.7873(2) 0.0407(8) Uani 1 1 d . . .
C(27) C 1.0671(3) 0.2756(3) 0.7185(2) 0.0368(7) Uani 1 1 d . . .
C(28) C 0.9830(3) 0.2517(2) 0.6462(2) 0.0296(6) Uani 1 1 d . . .
C(29) C 0.8646(2) 0.2745(2) 0.63764(18) 0.0262(6) Uani 1 1 d . . .
C(2A) C 0.7756(2) 0.2526(2) 0.56240(18) 0.0248(6) Uani 1 1 d . . .
C(31) C 0.7917(2) 0.2109(2) 0.41247(18) 0.0244(6) Uani 1 1 d . . .
C(32) C 0.8283(3) 0.1472(2) 0.35540(19) 0.0276(6) Uani 1 1 d . . .
C(33) C 0.8723(3) 0.0564(2) 0.3850(2) 0.0311(6) Uani 1 1 d . . .
C(34) C 0.8747(2) 0.0230(2) 0.46699(19) 0.0278(6) Uani 1 1 d . . .
C(35) C 0.9110(3) -0.0730(3) 0.4932(2) 0.0356(7) Uani 1 1 d . . .
C(36) C 0.9095(3) -0.1081(3) 0.5716(2) 0.0356(7) Uani 1 1 d . . .
C(37) C 0.8714(3) -0.0462(3) 0.6273(2) 0.0339(7) Uani 1 1 d . . .
C(38) C 0.8383(2) 0.0486(2) 0.60510(19) 0.0281(6) Uani 1 1 d . . .
C(39) C 0.8394(2) 0.0872(2) 0.52444(18) 0.0254(6) Uani 1 1 d . . .
C(3A) C 0.8012(2) 0.1856(2) 0.49740(17) 0.0249(6) Uani 1 1 d . . .
C(41) C 0.1213(3) 0.5380(3) 0.0992(2) 0.0352(7) Uani 1 1 d . . .
C(42) C 0.1712(4) 0.6339(4) 0.0762(3) 0.0578(11) Uani 1 1 d . . .
C(43) C 0.0655(4) 0.4855(3) 0.0152(2) 0.0531(10) Uani 1 1 d . . .
C(44) C 0.0287(4) 0.5617(4) 0.1439(3) 0.0580(12) Uani 1 1 d . . .
C(61) C 0.2699(3) 0.1963(2) 0.2001(2) 0.0318(7) Uani 1 1 d . . .
C(62) C 0.1591(3) 0.1658(3) 0.1363(2) 0.0410(8) Uani 1 1 d . . .
C(63) C 0.2651(4) 0.1594(3) 0.2883(2) 0.0445(9) Uani 1 1 d . . .
C(64) C 0.3715(3) 0.1458(3) 0.1755(3) 0.0465(9) Uani 1 1 d . . .
C(121) C 0.4543(3) 0.5113(3) 0.4643(2) 0.0346(7) Uani 1 1 d . . .
C(131) C 0.7309(3) 0.5260(3) 0.5307(2) 0.0367(7) Uani 1 1 d . . .
C(221) C 0.4801(3) 0.2441(3) 0.7336(3) 0.0464(9) Uani 1 1 d . . .
C(222) C 0.4395(4) 0.4525(3) 0.6733(3) 0.0460(9) Uani 1 1 d . . .
C(223) C 0.3686(3) 0.2772(3) 0.5486(3) 0.0437(8) Uani 1 1 d . . .
C(321) C 0.8675(4) 0.0752(3) 0.1902(2) 0.0484(9) Uani 1 1 d . . .
C(322) C 0.9132(3) 0.2888(3) 0.2352(2) 0.0398(8) Uani 1 1 d . . .
C(323) C 0.6671(3) 0.2070(4) 0.1812(2) 0.0527(11) Uani 1 1 d . . .
H(3) H 0.3192 0.5828 0.2177 0.036 Uiso 1 1 calc R . .
H(5) H 0.1398 0.3451 0.1180 0.034 Uiso 1 1 calc R . .
H(15) H 0.8806 0.5336 0.4082 0.044 Uiso 1 1 calc R . .
H(16) H 0.9065 0.5402 0.2744 0.050 Uiso 1 1 calc R . .
H(17) H 0.7544 0.5140 0.1546 0.052 Uiso 1 1 calc R . .
H(18) H 0.5718 0.4793 0.1656 0.042 Uiso 1 1 calc R . .
H(23) H 0.6993 0.3639 0.7495 0.039 Uiso 1 1 calc R . .
H(25) H 0.9069 0.3769 0.8258 0.047 Uiso 1 1 calc R . .
H(26) H 1.0947 0.3387 0.8364 0.049 Uiso 1 1 calc R . .
H(27) H 1.1440 0.2607 0.7225 0.044 Uiso 1 1 calc R . .
H(28) H 1.0037 0.2201 0.6020 0.036 Uiso 1 1 calc R . .
H(33) H 0.9012 0.0159 0.3497 0.037 Uiso 1 1 calc R . .
H(35) H 0.9367 -0.1137 0.4564 0.043 Uiso 1 1 calc R . .
H(36) H 0.9333 -0.1719 0.5876 0.043 Uiso 1 1 calc R . .
H(37) H 0.8685 -0.0698 0.6800 0.041 Uiso 1 1 calc R . .
H(38) H 0.8148 0.0885 0.6435 0.034 Uiso 1 1 calc R . .
H(12A) H 0.4372 0.5791 0.4710 0.052 Uiso 1 1 calc R . .
H(12B) H 0.4884 0.4828 0.5189 0.052 Uiso 1 1 calc R . .
H(12C) H 0.3842 0.4770 0.4373 0.052 Uiso 1 1 calc R . .
H(13A) H 0.7614 0.5915 0.5360 0.055 Uiso 1 1 calc R . .
H(13B) H 0.7935 0.4798 0.5445 0.055 Uiso 1 1 calc R . .
H(13C) H 0.6831 0.5175 0.5687 0.055 Uiso 1 1 calc R . .
H(22A) H 0.4028 0.2352 0.7386 0.070 Uiso 1 1 calc R . .
H(22B) H 0.5272 0.2728 0.7848 0.070 Uiso 1 1 calc R . .
H(22C) H 0.5117 0.1816 0.7245 0.070 Uiso 1 1 calc R . .
H(22D) H 0.4155 0.4932 0.6238 0.069 Uiso 1 1 calc R . .
H(22E) H 0.5060 0.4811 0.7122 0.069 Uiso 1 1 calc R . .
H(22F) H 0.3777 0.4474 0.7001 0.069 Uiso 1 1 calc R . .
H(22G) H 0.3952 0.2154 0.5327 0.066 Uiso 1 1 calc R . .
H(22H) H 0.3576 0.3224 0.5021 0.066 Uiso 1 1 calc R . .
H(22I) H 0.2966 0.2678 0.5626 0.066 Uiso 1 1 calc R . .
H(32A) H 0.8605 0.0904 0.1317 0.073 Uiso 1 1 calc R . .
H(32B) H 0.8202 0.0193 0.1935 0.073 Uiso 1 1 calc R . .
H(32C) H 0.9468 0.0607 0.2183 0.073 Uiso 1 1 calc R . .
H(32D) H 0.9917 0.2742 0.2653 0.060 Uiso 1 1 calc R . .
H(32E) H 0.8874 0.3454 0.2599 0.060 Uiso 1 1 calc R . .
H(32F) H 0.9089 0.3019 0.1768 0.060 Uiso 1 1 calc R . .
H(32G) H 0.6366 0.2597 0.2077 0.079 Uiso 1 1 calc R . .
H(32H) H 0.6211 0.1491 0.1803 0.079 Uiso 1 1 calc R . .
H(32I) H 0.6651 0.2252 0.1241 0.079 Uiso 1 1 calc R . .
H(42A) H 0.1130 0.6679 0.0339 0.087 Uiso 1 1 calc R . .
H(42B) H 0.2361 0.6199 0.0543 0.087 Uiso 1 1 calc R . .
H(42C) H 0.1957 0.6743 0.1259 0.087 Uiso 1 1 calc R . .
H(43A) H 0.0246 0.4285 0.0261 0.080 Uiso 1 1 calc R . .
H(43B) H 0.1245 0.4660 -0.0111 0.080 Uiso 1 1 calc R . .
H(43C) H 0.0124 0.5293 -0.0219 0.080 Uiso 1 1 calc R . .
H(44A) H -0.0336 0.5963 0.1057 0.087 Uiso 1 1 calc R . .
H(44B) H 0.0612 0.6020 0.1926 0.087 Uiso 1 1 calc R . .
H(44C) H -0.0001 0.5019 0.1616 0.087 Uiso 1 1 calc R . .
H(62A) H 0.0945 0.1961 0.1504 0.062 Uiso 1 1 calc R . .
H(62B) H 0.1513 0.0957 0.1373 0.062 Uiso 1 1 calc R . .
H(62C) H 0.1614 0.1862 0.0806 0.062 Uiso 1 1 calc R . .
H(63A) H 0.2040 0.1926 0.3049 0.067 Uiso 1 1 calc R . .
H(63B) H 0.3375 0.1727 0.3290 0.067 Uiso 1 1 calc R . .
H(63C) H 0.2507 0.0900 0.2859 0.067 Uiso 1 1 calc R . .
H(64A) H 0.3550 0.0771 0.1660 0.070 Uiso 1 1 calc R . .
H(64B) H 0.4410 0.1538 0.2205 0.070 Uiso 1 1 calc R . .
H(64C) H 0.3816 0.1750 0.1245 0.070 Uiso 1 1 calc R . .

loop_
_atom_site_aniso_label
_atom_site_aniso_U_11
_atom_site_aniso_U_22
_atom_site_aniso_U_33
_atom_site_aniso_U_12
_atom_site_aniso_U_13
_atom_site_aniso_U_23
Ti 0.0197(2) 0.0231(3) 0.0242(2) 0.00309(19) 0.00167(17) -0.00121(19)
Si(2) 0.0291(4) 0.0274(5) 0.0395(4) 0.0028(3) 0.0145(3) -0.0026(3)
Si(3) 0.0312(4) 0.0350(5) 0.0245(4) 0.0005(3) 0.0078(3) -0.0030(3)
O(1) 0.0245(10) 0.0256(11) 0.0289(10) 0.0027(8) -0.0010(8) 0.0016(8)
O(2) 0.0232(10) 0.0293(11) 0.0261(10) 0.0060(8) 0.0031(8) -0.0010(8)
O(3) 0.0248(10) 0.0286(11) 0.0263(10) 0.0046(8) 0.0049(8) 0.0019(8)
C(1) 0.0225(12) 0.0291(15) 0.0229(12) 0.0045(12) 0.0025(10) 0.0049(12)
C(2) 0.0206(13) 0.0282(16) 0.0270(13) 0.0006(11) 0.0025(11) 0.0021(11)
C(3) 0.0234(14) 0.0338(17) 0.0312(15) 0.0031(12) 0.0039(12) 0.0087(13)
C(4) 0.0219(14) 0.0353(17) 0.0267(14) 0.0023(11) 0.0021(11) 0.0082(12)
C(5) 0.0233(13) 0.0361(18) 0.0227(13) -0.0029(11) 0.0007(10) 0.0029(12)
C(6) 0.0223(13) 0.0304(16) 0.0253(13) -0.0001(11) 0.0049(11) 0.0017(11)
C(11) 0.0201(13) 0.0258(15) 0.0289(14) 0.0032(11) 0.0008(11) 0.0040(11)
C(12) 0.0255(14) 0.0220(15) 0.0341(15) 0.0029(11) 0.0035(12) -0.0001(12)
C(13) 0.0279(14) 0.0189(14) 0.0314(14) 0.0023(11) 0.0029(12) -0.0019(11)
C(14) 0.0244(14) 0.0219(15) 0.0375(16) 0.0004(11) 0.0035(12) -0.0020(12)
C(15) 0.0237(15) 0.0273(17) 0.057(2) -0.0011(12) 0.0059(14) -0.0016(15)
C(16) 0.0301(17) 0.0359(19) 0.064(2) -0.0015(14) 0.0210(16) -0.0012(17)
C(17) 0.047(2) 0.042(2) 0.0450(19) 0.0013(16) 0.0211(16) 0.0003(16)
C(18) 0.0357(17) 0.0338(18) 0.0363(16) 0.0028(13) 0.0097(14) 0.0011(13)
C(19) 0.0256(14) 0.0220(15) 0.0332(15) 0.0023(11) 0.0056(12) 0.0011(11)
C(21) 0.0249(13) 0.0230(14) 0.0271(13) 0.0007(11) 0.0049(11) -0.0018(11)
C(22) 0.0304(14) 0.0230(15) 0.0316(14) 0.0007(11) 0.0107(12) -0.0028(11)
C(23) 0.0370(15) 0.0308(17) 0.0300(14) -0.0002(13) 0.0117(12) -0.0090(13)
C(24) 0.0306(15) 0.0293(16) 0.0281(14) -0.0035(12) 0.0038(12) -0.0028(12)
C(25) 0.0460(18) 0.0380(19) 0.0295(14) -0.0074(16) 0.0015(13) -0.0078(14)
C(26) 0.0367(17) 0.041(2) 0.0354(16) -0.0125(14) -0.0062(13) -0.0009(14)
C(27) 0.0232(14) 0.0342(18) 0.0462(18) -0.0052(13) -0.0022(13) 0.0022(14)
C(28) 0.0264(15) 0.0276(16) 0.0312(15) -0.0004(11) 0.0015(12) 0.0033(12)
C(29) 0.0252(14) 0.0239(15) 0.0275(14) -0.0014(11) 0.0035(11) -0.0003(11)
C(2A) 0.0256(14) 0.0225(14) 0.0255(13) 0.0027(11) 0.0052(11) 0.0005(11)
C(31) 0.0175(12) 0.0264(15) 0.0277(13) 0.0010(10) 0.0035(10) -0.0024(11)
C(32) 0.0270(15) 0.0270(16) 0.0281(14) 0.0011(12) 0.0063(12) -0.0021(11)
C(33) 0.0317(16) 0.0287(16) 0.0335(15) 0.0022(12) 0.0100(13) -0.0059(12)
C(34) 0.0254(14) 0.0259(15) 0.0316(14) 0.0027(11) 0.0064(11) -0.0028(12)
C(35) 0.0354(17) 0.0285(17) 0.0408(17) 0.0069(13) 0.0066(14) -0.0073(13)
C(36) 0.0399(18) 0.0261(16) 0.0364(16) 0.0054(13) 0.0024(13) 0.0046(13)
C(37) 0.0364(17) 0.0295(17) 0.0330(15) 0.0008(13) 0.0047(13) 0.0035(13)
C(38) 0.0251(14) 0.0260(16) 0.0333(15) -0.0002(11) 0.0079(12) -0.0006(12)
C(39) 0.0203(13) 0.0263(15) 0.0271(14) 0.0027(10) 0.0023(11) -0.0018(11)
C(3A) 0.0198(13) 0.0264(15) 0.0276(13) 0.0024(11) 0.0045(10) -0.0013(12)
C(41) 0.0267(15) 0.042(2) 0.0328(15) 0.0053(13) 0.0011(12) 0.0109(14)
C(42) 0.050(2) 0.053(3) 0.060(3) -0.0025(19) -0.0039(19) 0.028(2)
C(43) 0.050(2) 0.057(3) 0.039(2) 0.0048(19) -0.0122(16) 0.0088(17)
C(44) 0.047(2) 0.080(3) 0.047(2) 0.029(2) 0.0122(18) 0.020(2)
C(61) 0.0274(15) 0.0302(17) 0.0342(15) -0.0008(12) 0.0023(12) -0.0041(13)
C(62) 0.0362(18) 0.037(2) 0.0421(18) -0.0030(14) -0.0031(14) -0.0059(15)
C(63) 0.053(2) 0.035(2) 0.0384(18) -0.0148(16) -0.0011(15) 0.0087(14)
C(64) 0.0373(18) 0.037(2) 0.060(2) -0.0002(15) 0.0037(17) -0.0160(17)
C(121) 0.0356(17) 0.0308(17) 0.0380(16) 0.0082(13) 0.0111(13) 0.0002(13)
C(131) 0.0403(18) 0.0284(17) 0.0340(16) 0.0009(14) -0.0027(13) -0.0004(13)
C(221) 0.045(2) 0.043(2) 0.057(2) 0.0035(16) 0.0248(18) 0.0081(17)
C(222) 0.050(2) 0.039(2) 0.056(2) 0.0094(16) 0.0265(18) -0.0060(17)
C(223) 0.0296(17) 0.040(2) 0.060(2) -0.0014(14) 0.0097(16) -0.0044(17)
C(321) 0.070(3) 0.042(2) 0.0388(18) 0.0013(19) 0.0251(19) -0.0065(16)
C(322) 0.0423(19) 0.041(2) 0.0394(17) -0.0020(15) 0.0167(15) -0.0029(15)
C(323) 0.0375(19) 0.080(3) 0.0359(18) 0.0033(19) 0.0021(15) 0.0014(19)

loop_
_geom_angle_atom_site_label_1
_geom_angle_atom_site_label_2
_geom_angle_atom_site_label_3
_geom_angle
_geom_angle_site_symmetry_1
_geom_angle_site_symmetry_3
_geom_angle_publ_flag
O(2) Ti O(1) 96.91(9) . . ?
O(2) Ti O(3) 102.09(9) . . ?
O(1) Ti O(3) 115.72(9) . . ?
O(2) Ti C(11) 125.21(10) . . ?
O(1) Ti C(11) 75.65(10) . . ?
O(3) Ti C(11) 130.47(10) . . ?
O(2) Ti C(12) 97.35(10) . . ?
O(1) Ti C(12) 100.26(10) . . ?
O(3) Ti C(12) 136.12(10) . . ?
C(11) Ti C(12) 35.53(11) . . ?
O(2) Ti C(13) 101.29(10) . . ?
O(1) Ti C(13) 133.73(10) . . ?
O(3) Ti C(13) 101.51(10) . . ?
C(11) Ti C(13) 59.07(11) . . ?
C(12) Ti C(13) 35.63(10) . . ?
O(2) Ti C(19) 154.45(10) . . ?
O(1) Ti C(19) 91.45(10) . . ?
O(3) Ti C(19) 95.83(9) . . ?
C(11) Ti C(19) 34.67(10) . . ?
C(12) Ti C(19) 57.31(10) . . ?
C(13) Ti C(19) 56.88(10) . . ?
O(2) Ti C(14) 132.58(10) . . ?
O(1) Ti C(14) 124.36(10) . . ?
O(3) Ti C(14) 81.64(10) . . ?
C(11) Ti C(14) 56.76(10) . . ?
C(12) Ti C(14) 56.71(10) . . ?
C(13) Ti C(14) 33.85(10) . . ?
C(19) Ti C(14) 32.91(10) . . ?
C(223) Si(2) C(222) 113.21(19) . . ?
C(223) Si(2) C(221) 107.2(2) . . ?
C(222) Si(2) C(221) 106.37(19) . . ?
C(223) Si(2) C(22) 112.89(15) . . ?
C(222) Si(2) C(22) 111.51(16) . . ?
C(221) Si(2) C(22) 105.01(15) . . ?
C(321) Si(3) C(323) 106.3(2) . . ?
C(321) Si(3) C(322) 108.42(18) . . ?
C(323) Si(3) C(322) 110.2(2) . . ?
C(321) Si(3) C(32) 108.14(16) . . ?
C(323) Si(3) C(32) 111.26(16) . . ?
C(322) Si(3) C(32) 112.26(15) . . ?
C(1) O(1) Ti 127.4(2) . . ?
C(21) O(2) Ti 121.73(18) . . ?
C(31) O(3) Ti 125.03(17) . . ?
O(1) C(1) C(2) 115.3(3) . . ?
O(1) C(1) C(6) 123.6(3) . . ?
C(2) C(1) C(6) 121.0(3) . . ?
C(3) C(2) C(1) 120.8(3) . . ?
C(3) C(2) C(11) 125.6(3) . . ?
C(1) C(2) C(11) 113.3(2) . . ?
C(4) C(3) C(2) 120.0(3) . . ?
C(3) C(4) C(5) 117.9(3) . . ?
C(3) C(4) C(41) 121.8(3) . . ?
C(5) C(4) C(41) 120.2(3) . . ?
C(4) C(5) C(6) 124.5(3) . . ?
C(5) C(6) C(1) 115.6(3) . . ?
C(5) C(6) C(61) 121.9(3) . . ?
C(1) C(6) C(61) 122.5(3) . . ?
C(12) C(11) C(19) 107.9(3) . . ?
C(12) C(11) C(2) 128.8(3) . . ?
C(19) C(11) C(2) 122.5(3) . . ?
C(12) C(11) Ti 72.57(17) . . ?
C(19) C(11) Ti 78.88(17) . . ?
C(2) C(11) Ti 107.7(2) . . ?
C(11) C(12) C(13) 108.1(3) . . ?
C(11) C(12) C(121) 126.4(3) . . ?
C(13) C(12) C(121) 125.5(3) . . ?
C(11) C(12) Ti 71.90(17) . . ?
C(13) C(12) Ti 73.80(16) . . ?
C(121) C(12) Ti 119.7(2) . . ?
C(14) C(13) C(12) 107.4(3) . . ?
C(14) C(13) C(131) 124.5(3) . . ?
C(12) C(13) C(131) 127.6(3) . . ?
C(14) C(13) Ti 79.26(18) . . ?
C(12) C(13) Ti 70.57(17) . . ?
C(131) C(13) Ti 122.4(2) . . ?
C(19) C(14) C(15) 120.2(3) . . ?
C(19) C(14) C(13) 108.1(3) . . ?
C(15) C(14) C(13) 131.7(3) . . ?
C(19) C(14) Ti 71.62(17) . . ?
C(15) C(14) Ti 128.9(2) . . ?
C(13) C(14) Ti 66.89(17) . . ?
C(16) C(15) C(14) 117.9(3) . . ?
C(15) C(16) C(17) 122.0(3) . . ?
C(18) C(17) C(16) 121.5(3) . . ?
C(17) C(18) C(19) 117.8(3) . . ?
C(14) C(19) C(18) 120.4(3) . . ?
C(14) C(19) C(11) 108.0(3) . . ?
C(18) C(19) C(11) 131.6(3) . . ?
C(14) C(19) Ti 75.47(18) . . ?
C(18) C(19) Ti 125.8(2) . . ?
C(11) C(19) Ti 66.45(16) . . ?
O(2) C(21) C(2A) 120.0(2) . . ?
O(2) C(21) C(22) 117.2(2) . . ?
C(2A) C(21) C(22) 122.9(3) . . ?
C(23) C(22) C(21) 116.3(3) . . ?
C(23) C(22) Si(2) 116.1(2) . . ?
C(21) C(22) Si(2) 126.4(2) . . ?
C(22) C(23) C(24) 122.7(3) . . ?
C(29) C(24) C(23) 119.1(3) . . ?
C(29) C(24) C(25) 119.5(3) . . ?
C(23) C(24) C(25) 121.3(3) . . ?
C(26) C(25) C(24) 121.4(3) . . ?
C(25) C(26) C(27) 119.5(3) . . ?
C(28) C(27) C(26) 120.5(3) . . ?
C(27) C(28) C(29) 121.1(3) . . ?
C(24) C(29) C(28) 117.9(3) . . ?
C(24) C(29) C(2A) 119.7(3) . . ?
C(28) C(29) C(2A) 122.4(3) . . ?
C(21) C(2A) C(29) 117.8(3) . . ?
C(21) C(2A) C(3A) 122.4(3) . . ?
C(29) C(2A) C(3A) 119.5(2) . . ?
O(3) C(31) C(3A) 120.7(2) . . ?
O(3) C(31) C(32) 116.6(2) . . ?
C(3A) C(31) C(32) 122.7(3) . . ?
C(33) C(32) C(31) 118.1(3) . . ?
C(33) C(32) Si(3) 119.0(2) . . ?
C(31) C(32) Si(3) 122.9(2) . . ?
C(32) C(33) C(34) 122.1(3) . . ?
C(35) C(34) C(33) 121.0(3) . . ?
C(35) C(34) C(39) 119.3(3) . . ?
C(33) C(34) C(39) 119.7(3) . . ?
C(36) C(35) C(34) 121.8(3) . . ?
C(35) C(36) C(37) 118.9(3) . . ?
C(38) C(37) C(36) 121.1(3) . . ?
C(37) C(38) C(39) 121.2(3) . . ?
C(38) C(39) C(34) 117.6(3) . . ?
C(38) C(39) C(3A) 122.9(3) . . ?
C(34) C(39) C(3A) 119.4(3) . . ?
C(31) C(3A) C(39) 117.6(3) . . ?
C(31) C(3A) C(2A) 125.1(3) . . ?
C(39) C(3A) C(2A) 117.2(2) . . ?
C(44) C(41) C(42) 108.8(4) . . ?
C(44) C(41) C(43) 109.2(3) . . ?
C(42) C(41) C(43) 106.5(3) . . ?
C(44) C(41) C(4) 109.9(3) . . ?
C(42) C(41) C(4) 111.2(3) . . ?
C(43) C(41) C(4) 111.1(3) . . ?
C(62) C(61) C(6) 112.8(3) . . ?
C(62) C(61) C(63) 108.1(3) . . ?
C(6) C(61) C(63) 108.7(3) . . ?
C(62) C(61) C(64) 107.8(3) . . ?
C(6) C(61) C(64) 110.1(3) . . ?
C(63) C(61) C(64) 109.2(3) . . ?

loop_
_geom_bond_atom_site_label_1
_geom_bond_atom_site_label_2
_geom_bond_distance
_geom_bond_site_symmetry_2
_geom_bond_publ_flag
Ti O(2) 1.862(2) . ?
Ti O(1) 1.864(2) . ?
Ti O(3) 1.866(2) . ?
Ti C(11) 2.310(3) . ?
Ti C(12) 2.318(3) . ?
Ti C(13) 2.361(3) . ?
Ti C(19) 2.472(3) . ?
Ti C(14) 2.522(3) . ?
Si(2) C(223) 1.849(4) . ?
Si(2) C(222) 1.875(4) . ?
Si(2) C(221) 1.876(4) . ?
Si(2) C(22) 1.903(3) . ?
Si(3) C(321) 1.853(4) . ?
Si(3) C(323) 1.863(4) . ?
Si(3) C(322) 1.865(4) . ?
Si(3) C(32) 1.887(3) . ?
O(1) C(1) 1.373(3) . ?
O(2) C(21) 1.367(4) . ?
O(3) C(31) 1.357(4) . ?
C(1) C(2) 1.399(5) . ?
C(1) C(6) 1.404(4) . ?
C(2) C(3) 1.395(4) . ?
C(2) C(11) 1.500(4) . ?
C(3) C(4) 1.382(4) . ?
C(4) C(5) 1.395(5) . ?
C(4) C(41) 1.534(4) . ?
C(5) C(6) 1.403(4) . ?
C(6) C(61) 1.531(5) . ?
C(11) C(12) 1.412(4) . ?
C(11) C(19) 1.433(4) . ?
C(12) C(13) 1.432(4) . ?
C(12) C(121) 1.487(4) . ?
C(13) C(14) 1.430(4) . ?
C(13) C(131) 1.499(4) . ?
C(14) C(19) 1.415(4) . ?
C(14) C(15) 1.416(4) . ?
C(15) C(16) 1.363(5) . ?
C(16) C(17) 1.415(6) . ?
C(17) C(18) 1.361(5) . ?
C(18) C(19) 1.424(4) . ?
C(21) C(2A) 1.395(4) . ?
C(21) C(22) 1.435(4) . ?
C(22) C(23) 1.379(4) . ?
C(23) C(24) 1.419(4) . ?
C(24) C(29) 1.415(4) . ?
C(24) C(25) 1.430(4) . ?
C(25) C(26) 1.351(5) . ?
C(26) C(27) 1.424(5) . ?
C(27) C(28) 1.373(5) . ?
C(28) C(29) 1.424(4) . ?
C(29) C(2A) 1.428(4) . ?
C(2A) C(3A) 1.495(4) . ?
C(31) C(3A) 1.406(4) . ?
C(31) C(32) 1.428(4) . ?
C(32) C(33) 1.380(4) . ?
C(33) C(34) 1.410(4) . ?
C(34) C(35) 1.409(5) . ?
C(34) C(39) 1.428(4) . ?
C(35) C(36) 1.375(5) . ?
C(36) C(37) 1.405(5) . ?
C(37) C(38) 1.371(5) . ?
C(38) C(39) 1.424(4) . ?
C(39) C(3A) 1.448(4) . ?
C(41) C(44) 1.520(5) . ?
C(41) C(42) 1.526(6) . ?
C(41) C(43) 1.534(5) . ?
C(61) C(62) 1.512(4) . ?
C(61) C(63) 1.544(5) . ?
C(61) C(64) 1.546(5) . ?

_cod_duplicate_entry 7113884
